data_2224967
loop_
_publ_author_name
'Li, Sheng'
'Tang, Kun'
'Zhang, Fu-Li'

_publ_section_title
;
 Poly[tetra-\m-cyanido-dipyridinecadmium(II)zinc(II)]
;
_journal_coeditor_code HB5184
_journal_issue 2
_journal_name_full 'Acta Crystallographica Section E'
_journal_page_first m108
_journal_paper_doi 10.1107/S1600536809054579
_journal_volume 66
_journal_year 2010
_chemical_formula_iupac '[Cd Zn (C N)4 (C5 H5 N)2]'
_chemical_formula_moiety 'C14 H10 Cd N6 Zn'
_chemical_formula_sum 'C14 H10 Cd N6 Zn'
_chemical_formula_weight 440.05
_chemical_name_systematic
;
Poly[tetra-\m-cyanido-dipyridinecadmium(II)zinc(II)]
;
_space_group_IT_number 66
_symmetry_cell_setting orthorhombic
_symmetry_space_group_name_Hall '-C 2 2c'
_symmetry_space_group_name_H-M 'C c c m'
_atom_sites_solution_hydrogens geom
_atom_sites_solution_primary direct
_atom_sites_solution_secondary difmap
_audit_creation_method SHELXL-97
_cell_angle_alpha 90.00
_cell_angle_beta 90.00
_cell_angle_gamma 90.00
_cell_formula_units_Z 4
_cell_length_a 9.514(4)
_cell_length_b 13.935(6)
_cell_length_c 13.965(6)
_cell_measurement_reflns_used 2697
_cell_measurement_temperature 296(2)
_cell_measurement_theta_max 27.93
_cell_measurement_theta_min 2.59
_cell_volume 1851.4(14)
_computing_cell_refinement 'SAINT-Plus (Bruker, 2001)'
_computing_data_collection 'APEX2 (Bruker, 2004)'
_computing_data_reduction 'SAINT-Plus (Bruker, 2001'
_computing_molecular_graphics 'SHELXTL (Sheldrick, 2008)'
_computing_publication_material 'SHELXTL (Sheldrick, 2008)'
_computing_structure_refinement 'SHELXL97 (Sheldrick, 2008)'
_computing_structure_solution 'SHELXS97 (Sheldrick, 2008)'
_diffrn_ambient_temperature 296(2)
_diffrn_measured_fraction_theta_full 0.963
_diffrn_measured_fraction_theta_max 0.963
_diffrn_measurement_device_type 'Bruker APEXII CCD'
_diffrn_measurement_method '\f and \w scans'
_diffrn_radiation_monochromator graphite
_diffrn_radiation_source 'fine-focus sealed tube'
_diffrn_radiation_type MoK\a
_diffrn_radiation_wavelength 0.71073
_diffrn_reflns_av_R_equivalents 0.0508
_diffrn_reflns_av_sigmaI/netI 0.0383
_diffrn_reflns_limit_h_max 11
_diffrn_reflns_limit_h_min -11
_diffrn_reflns_limit_k_max 8
_diffrn_reflns_limit_k_min -16
_diffrn_reflns_limit_l_max 15
_diffrn_reflns_limit_l_min -16
_diffrn_reflns_number 4068
_diffrn_reflns_theta_full 25.00
_diffrn_reflns_theta_max 25.00
_diffrn_reflns_theta_min 2.92
_diffrn_standards_decay_% 0
_diffrn_standards_interval_count 0
_diffrn_standards_interval_time 0
_diffrn_standards_number 0
_exptl_absorpt_coefficient_mu 2.447
_exptl_absorpt_correction_T_max 0.615
_exptl_absorpt_correction_T_min 0.412
_exptl_absorpt_correction_type multi-scan
_exptl_absorpt_process_details '(SADABS; Bruker, 2001)'
_exptl_crystal_colour colourless
_exptl_crystal_density_diffrn 1.579
_exptl_crystal_density_method 'not measured'
_exptl_crystal_description block
_exptl_crystal_F_000 856
_exptl_crystal_size_max 0.44
_exptl_crystal_size_mid 0.28
_exptl_crystal_size_min 0.22
_refine_diff_density_max 2.769
_refine_diff_density_min -1.337
_refine_ls_extinction_method none
_refine_ls_goodness_of_fit_ref 1.000
_refine_ls_hydrogen_treatment noref
_refine_ls_matrix_type full
_refine_ls_number_parameters 57
_refine_ls_number_reflns 827
_refine_ls_number_restraints 0
_refine_ls_restrained_S_all 1.000
_refine_ls_R_factor_all 0.0549
_refine_ls_R_factor_gt 0.0501
_refine_ls_shift/su_max 0.001
_refine_ls_shift/su_mean 0.000
_refine_ls_structure_factor_coef Fsqd
_refine_ls_weighting_details 'calc w=1/[\s^2^(Fo^2^)+(0.1150P)^2^] where P=(Fo^2^+2Fc^2^)/3'
_refine_ls_weighting_scheme calc
_refine_ls_wR_factor_gt 0.1279
_refine_ls_wR_factor_ref 0.1356
_reflns_number_gt 711
_reflns_number_total 827
_reflns_threshold_expression I>2\s(I)
_cod_data_source_file hb5184.cif
_cod_data_source_block I
_cod_depositor_comments
;
The following automatic conversions were performed:
'_symmetry_cell_setting' value 'Orthorhombic' changed to 'orthorhombic'
according to '/home/saulius/struct/CIF-dictionaries/cif_core.dic'
dictionary named 'cif_core.dic' version 2.4.1 from 2010-06-29.

Automatic conversion script
Id: cif_fix_enum 1527 2010-12-29 10:47:43Z saulius 

The following automatic conversions were performed:

'_symmetry_cell_setting' value 'Orthorhombic' changed to
'orthorhombic' according to
/home/saulius/struct/CIF-dictionaries/cif_core.dic dictionary named
'cif_core.dic' version 2.4.1 from 2010-06-29.

Automatic conversion script
Id: cif_fix_values 1715 2011-07-08 13:25:40Z adriana 
;
_cod_original_cell_volume 1851.5(14)
_cod_database_code 2224967
_cod_database_fobs_code 2224967

loop_
_symmetry_equiv_pos_as_xyz
'x, y, z'
'-x, -y, z'
'-x, y, -z+1/2'
'x, -y, -z+1/2'
'x+1/2, y+1/2, z'
'-x+1/2, -y+1/2, z'
'-x+1/2, y+1/2, -z+1/2'
'x+1/2, -y+1/2, -z+1/2'
'-x, -y, -z'
'x, y, -z'
'x, -y, z-1/2'
'-x, y, z-1/2'
'-x+1/2, -y+1/2, -z'
'x+1/2, y+1/2, -z'
'x+1/2, -y+1/2, z-1/2'
'-x+1/2, y+1/2, z-1/2'

loop_
_atom_site_type_symbol
_atom_site_label
_atom_site_fract_x
_atom_site_fract_y
_atom_site_fract_z
_atom_site_U_iso_or_equiv
_atom_site_adp_type
_atom_site_calc_flag
_atom_site_refinement_flags
_atom_site_occupancy
_atom_site_disorder_assembly
_atom_site_disorder_group
Cd Cd 1.2500 0.2500 0.5000 0.04119(16) Uani d S 1 . .
Zn Zn1 1.0000 0.5000 0.2500 0.0357(2) Uani d S 1 . .
C C4 1.1171(4) 0.4109(3) 0.3337(3) 0.0495(9) Uani d . 1 . .
N N3 1.1750(4) 0.3577(3) 0.3815(3) 0.0643(10) Uani d . 1 . .
N N1 1.0252(5) 0.1795(4) 0.5000 0.0592(13) Uani d S 1 . .
C C1 0.9588(8) 0.1595(5) 0.4210(4) 0.104(2) Uani d . 1 . .
H H1A 1.0043 0.1715 0.3633 0.125 Uiso calc R 1 . .
C C2 0.7615(11) 0.1001(9) 0.5000 0.131(4) Uani d S 1 . .
H H2A 0.6741 0.0703 0.5000 0.157 Uiso calc SR 1 . .
C C3 0.8239(8) 0.1213(6) 0.4180(6) 0.132(3) Uani d . 1 . .
H H3A 0.7787 0.1109 0.3598 0.158 Uiso calc R 1 . .

loop_
_atom_site_aniso_label
_atom_site_aniso_U_11
_atom_site_aniso_U_22
_atom_site_aniso_U_33
_atom_site_aniso_U_12
_atom_site_aniso_U_13
_atom_site_aniso_U_23
Cd 0.0414(3) 0.0350(3) 0.0472(3) 0.0062(2) 0.000 0.000
Zn1 0.0399(4) 0.0276(4) 0.0396(4) 0.000 0.000 0.000
C4 0.051(2) 0.0422(18) 0.0553(18) -0.0008(18) -0.0004(16) 0.0053(16)
N3 0.069(3) 0.055(2) 0.069(2) 0.010(2) -0.0084(17) 0.0112(17)
N1 0.050(3) 0.052(3) 0.076(3) -0.010(2) 0.000 0.000
C1 0.101(4) 0.124(5) 0.087(4) -0.045(4) -0.003(3) -0.020(3)
C2 0.086(6) 0.105(7) 0.201(12) -0.048(5) 0.000 0.000
C3 0.115(5) 0.147(7) 0.133(6) -0.083(5) -0.026(4) -0.003(5)

loop_
_atom_type_symbol
_atom_type_description
_atom_type_scat_dispersion_real
_atom_type_scat_dispersion_imag
_atom_type_scat_source
C C 0.0033 0.0016 'International Tables Vol C Tables 4.2.6.8 and 6.1.1.4'
H H 0.0000 0.0000 'International Tables Vol C Tables 4.2.6.8 and 6.1.1.4'
N N 0.0061 0.0033 'International Tables Vol C Tables 4.2.6.8 and 6.1.1.4'
Cd Cd -0.8075 1.2024 'International Tables Vol C Tables 4.2.6.8 and 6.1.1.4'
Zn Zn 0.2839 1.4301 'International Tables Vol C Tables 4.2.6.8 and 6.1.1.4'

loop_
_geom_angle_atom_site_label_1
_geom_angle_atom_site_label_2
_geom_angle_atom_site_label_3
_geom_angle_site_symmetry_1
_geom_angle_site_symmetry_3
_geom_angle
_geom_angle_publ_flag
N3 Cd N3 6_755 13_756 89.74(19) ?
N3 Cd N3 6_755 10_556 180.0 ?
N3 Cd N3 13_756 10_556 90.26(19) ?
N3 Cd N3 6_755 . 90.26(18) ?
N3 Cd N3 13_756 . 180.0 ?
N3 Cd N3 10_556 . 89.74(19) ?
N3 Cd N1 6_755 . 90.54(14) ?
N3 Cd N1 13_756 . 90.54(14) ?
N3 Cd N1 10_556 . 89.46(14) ?
N3 Cd N1 . . 89.46(14) ?
N3 Cd N1 6_755 13_756 89.46(14) ?
N3 Cd N1 13_756 13_756 89.46(14) ?
N3 Cd N1 10_556 13_756 90.54(14) ?
N3 Cd N1 . 13_756 90.54(14) ?
N1 Cd N1 . 13_756 180.0 ?
C4 Zn1 C4 3_755 . 104.9(2) ?
C4 Zn1 C4 3_755 4_565 109.9(2) ?
C4 Zn1 C4 . 4_565 113.7(2) ?
C4 Zn1 C4 3_755 2_765 113.7(2) ?
C4 Zn1 C4 . 2_765 109.9(2) ?
C4 Zn1 C4 4_565 2_765 104.9(2) ?
N3 C4 Zn1 . . 175.6(4) ?
C4 N3 Cd . . 167.6(3) ?
C1 N1 C1 . 10_556 116.0(7) ?
C1 N1 Cd . . 122.0(3) ?
C1 N1 Cd 10_556 . 122.0(3) ?
N1 C1 C3 . . 123.8(6) ?
N1 C1 H1A . . 118.1 ?
C3 C1 H1A . . 118.1 ?
C3 C2 C3 10_556 . 119.9(10) ?
C3 C2 H2A 10_556 . 120.1 ?
C3 C2 H2A . . 120.1 ?
C2 C3 C1 . . 118.2(7) ?
C2 C3 H3A . . 120.9 ?
C1 C3 H3A . . 120.9 ?

loop_
_geom_bond_atom_site_label_1
_geom_bond_atom_site_label_2
_geom_bond_site_symmetry_2
_geom_bond_distance
_geom_bond_publ_flag
Cd N3 6_755 2.345(4) ?
Cd N3 13_756 2.345(4) ?
Cd N3 10_556 2.345(4) ?
Cd N3 . 2.345(4) y
Cd N1 . 2.354(5) y
Cd N1 13_756 2.354(5) ?
Zn1 C4 3_755 2.037(4) ?
Zn1 C4 . 2.037(4) y
Zn1 C4 4_565 2.037(4) ?
Zn1 C4 2_765 2.037(4) ?
C4 N3 . 1.140(5) ?
N1 C1 . 1.301(6) ?
N1 C1 10_556 1.301(6) ?
C1 C3 . 1.390(10) ?
C1 H1A . 0.9300 ?
C2 C3 10_556 1.324(9) ?
C2 C3 . 1.324(9) ?
C2 H2A . 0.9300 ?
C3 H3A . 0.9300 ?
